data_7045587
loop_
_publ_author_name
'Bartalucci, Niccol\`o'
'Bortoluzzi, Marco'
'Pampaloni, Guido'
'Pinzino, Calogero'
'Zacchini, Stefano'
'Marchetti, Fabio'

_publ_section_title
;
 Stable coordination complexes of \a-diimines with Nb(v) and Ta(v)
 halides.
;
_journal_issue 10
_journal_name_full 'Dalton transactions (Cambridge, England : 2003)'
_journal_page_first 3346
_journal_page_last 3355
_journal_paper_doi 10.1039/c8dt00122g
_journal_volume 47
_journal_year 2018
_chemical_formula_sum 'C26 H36 Br10 N2 Nb2'
_chemical_formula_weight 1361.49
_space_group_crystal_system monoclinic
_space_group_IT_number 4
_space_group_name_Hall 'P 2yb'
_space_group_name_H-M_alt 'P 1 21 1'
_symmetry_space_group_name_Hall 'P 2yb'
_symmetry_space_group_name_H-M 'P 1 21 1'
_atom_sites_solution_hydrogens geom
_audit_creation_method SHELXL-2014/7
_audit_update_record
;
2018-01-04 deposited with the CCDC.
2018-01-24 downloaded from the CCDC.
;
_cell_angle_alpha 90
_cell_angle_beta 109.104(4)
_cell_angle_gamma 90
_cell_formula_units_Z 2
_cell_length_a 10.805(4)
_cell_length_b 13.497(4)
_cell_length_c 13.691(5)
_cell_measurement_reflns_used 7462
_cell_measurement_temperature 100(2)
_cell_measurement_theta_max 25.6135
_cell_measurement_theta_min 2.501
_cell_volume 1886.7(11)
_computing_cell_refinement 'APEX3 (Bruker AXS, 2015)'
_computing_data_collection 'APEX3 (Bruker AXS, 2015)'
_computing_data_reduction 'SAINT (Bruker AXS, 2015)'
_computing_molecular_graphics 'ORTEPIII (Johnson, 1996)'
_computing_publication_material 'XCIF 2014/2 (Bruker AXS, 2014)'
_computing_structure_refinement 'SHELXL-2014/7 (Sheldrick, 2014)'
_computing_structure_solution 'SHELXT (Sheldrick, 2015)'
_diffrn_ambient_temperature 100(2)
_diffrn_measured_fraction_theta_full 0.999
_diffrn_measured_fraction_theta_max 0.999
_diffrn_measurement_device_type 'CCD area detector'
_diffrn_measurement_method 'phi and omega scans'
_diffrn_radiation_monochromator graphite
_diffrn_radiation_source 'fine-focus sealed tube'
_diffrn_radiation_type MoK\a
_diffrn_radiation_wavelength 0.71073
_diffrn_reflns_av_R_equivalents 0.1192
_diffrn_reflns_av_unetI/netI 0.1618
_diffrn_reflns_Laue_measured_fraction_full 0.999
_diffrn_reflns_Laue_measured_fraction_max 0.999
_diffrn_reflns_limit_h_max 12
_diffrn_reflns_limit_h_min -12
_diffrn_reflns_limit_k_max 16
_diffrn_reflns_limit_k_min -16
_diffrn_reflns_limit_l_max 16
_diffrn_reflns_limit_l_min -16
_diffrn_reflns_number 15974
_diffrn_reflns_point_group_measured_fraction_full 0.999
_diffrn_reflns_point_group_measured_fraction_max 0.999
_diffrn_reflns_theta_full 25.025
_diffrn_reflns_theta_max 25.025
_diffrn_reflns_theta_min 1.574
_exptl_absorpt_coefficient_mu 11.217
_exptl_absorpt_correction_T_max 0.3463
_exptl_absorpt_correction_T_min 0.1916
_exptl_absorpt_correction_type empirical
_exptl_absorpt_process_details
; 
 Data were corrected for Lorentz polarization and absorption
 effects (empirical absorption correction SADABS).
 R(int) =  0.1793 (selected reflections only, before parameter refinement)
 R(int) =  0.0857 (selected reflections only, after parameter refinement)
;
_exptl_crystal_colour orange-red
_exptl_crystal_density_diffrn 2.397
_exptl_crystal_description prism
_exptl_crystal_F_000 1276
_exptl_crystal_size_max 0.220
_exptl_crystal_size_mid 0.180
_exptl_crystal_size_min 0.120
_refine_diff_density_max 2.690
_refine_diff_density_min -1.928
_refine_diff_density_rms 0.375
_refine_ls_abs_structure_details
;
 Refined as an inversion twin.
;
_refine_ls_abs_structure_Flack 0.14(4)
_refine_ls_extinction_method none
_refine_ls_goodness_of_fit_ref 1.040
_refine_ls_hydrogen_treatment constr
_refine_ls_matrix_type full
_refine_ls_number_parameters 338
_refine_ls_number_reflns 6558
_refine_ls_number_restraints 465
_refine_ls_restrained_S_all 1.015
_refine_ls_R_factor_all 0.1431
_refine_ls_R_factor_gt 0.0931
_refine_ls_shift/su_max 0.000
_refine_ls_shift/su_mean 0.000
_refine_ls_structure_factor_coef Fsqd
_refine_ls_weighting_details 'w=1/[\s^2^(Fo^2^)+(0.1162P)^2^+42.5467P] where P=(Fo^2^+2Fc^2^)/3'
_refine_ls_weighting_scheme calc
_refine_ls_wR_factor_gt 0.2153
_refine_ls_wR_factor_ref 0.2441
_reflns_Friedel_coverage 0.911
_reflns_Friedel_fraction_full 0.999
_reflns_Friedel_fraction_max 0.999
_reflns_number_gt 4541
_reflns_number_total 6558
_reflns_threshold_expression 'I > 2\s(I)'
_cod_data_source_file c8dt00122g2.cif
_cod_data_source_block 7a
_cod_depositor_comments 'Adding full bibliography for 7045585--7045593.cif.'
_cod_database_code 7045587
_shelx_shelxl_version_number 2014/7
_shelx_space_group_comment
;
The symmetry employed for this shelxl refinement is uniquely defined
by the following loop, which should always be used as a source of
symmetry information in preference to the above space-group names.
They are only intended as comments.
;
_shelx_estimated_absorpt_t_min 0.192
_shelx_estimated_absorpt_t_max 0.346

loop_
_space_group_symop_operation_xyz
'x, y, z'
'-x, y+1/2, -z'

loop_
_atom_site_label
_atom_site_type_symbol
_atom_site_fract_x
_atom_site_fract_y
_atom_site_fract_z
_atom_site_U_iso_or_equiv
_atom_site_adp_type
_atom_site_occupancy
_atom_site_site_symmetry_order
_atom_site_calc_flag
_atom_site_refinement_flags_posn
_atom_site_refinement_flags_adp
Nb1 Nb 0.1816(3) 0.7843(2) 0.1772(2) 0.0130(6) Uani 1 1 d . .
Br1 Br 0.0499(6) 0.7394(4) 0.2842(4) 0.0573(15) Uani 1 1 d . .
Br2 Br 0.3173(4) 0.8902(3) 0.3277(3) 0.0280(9) Uani 1 1 d . .
Br3 Br 0.3260(5) 0.6439(4) 0.2384(5) 0.0562(15) Uani 1 1 d . .
Br4 Br 0.0434(4) 0.6870(3) 0.0302(4) 0.0322(10) Uani 1 1 d . .
Br5 Br 0.0307(3) 0.9312(2) 0.1058(3) 0.0241(9) Uani 1 1 d . .
Br6 Br 0.3283(4) 0.8425(3) 0.0854(4) 0.0487(13) Uani 1 1 d . .
Nb2 Nb 0.5513(2) 0.7796(2) 0.6793(2) 0.0098(6) Uani 1 1 d . U
Br7 Br 0.4597(5) 0.6773(4) 0.5312(4) 0.0509(13) Uani 1 1 d . U
Br8 Br 0.6684(6) 0.8569(4) 0.8395(5) 0.0605(15) Uani 1 1 d . U
Br9 Br 0.5881(4) 0.9136(3) 0.5783(3) 0.0276(9) Uani 1 1 d . U
Br10 Br 0.3473(4) 0.8127(3) 0.7019(4) 0.0454(13) Uani 1 1 d . U
C1 C 0.684(3) 0.592(2) 0.795(3) 0.009(4) Uani 1 1 d . U
H1 H 0.7065 0.5375 0.8409 0.011 Uiso 1 1 calc R U
C2 C 0.770(3) 0.624(2) 0.741(3) 0.008(4) Uani 1 1 d . U
H2 H 0.8447 0.5861 0.7441 0.009 Uiso 1 1 calc R U
C3 C 0.4926(17) 0.6076(16) 0.8374(14) 0.014(4) Uani 1 1 d G U
C4 C 0.3745(18) 0.5594(16) 0.7900(11) 0.017(4) Uani 1 1 d DG U
C5 C 0.2911(15) 0.5382(16) 0.8460(15) 0.020(5) Uani 1 1 d G U
H5 H 0.2104 0.5052 0.8136 0.024 Uiso 1 1 calc R U
C6 C 0.3259(18) 0.5653(17) 0.9494(15) 0.020(5) Uani 1 1 d G U
H6 H 0.2689 0.5509 0.9877 0.024 Uiso 1 1 calc R U
C7 C 0.4440(18) 0.6136(16) 0.9969(11) 0.019(5) Uani 1 1 d G U
H7 H 0.4678 0.6321 1.0676 0.022 Uiso 1 1 calc R U
C8 C 0.5273(14) 0.6347(15) 0.9409(14) 0.014(4) Uani 1 1 d DG U
C9 C 0.341(3) 0.5172(19) 0.680(2) 0.023(5) Uani 1 1 d D U
H9 H 0.4117 0.5363 0.6516 0.028 Uiso 1 1 calc R U
C10 C 0.335(3) 0.402(2) 0.685(3) 0.023(7) Uani 1 1 d D U
H10A H 0.4190 0.3771 0.7312 0.035 Uiso 1 1 calc R U
H10B H 0.2645 0.3821 0.7101 0.035 Uiso 1 1 calc R U
H10C H 0.3197 0.3748 0.6152 0.035 Uiso 1 1 calc R U
C11 C 0.210(3) 0.557(3) 0.607(3) 0.040(9) Uani 1 1 d D U
H11A H 0.1927 0.5282 0.5378 0.059 Uiso 1 1 calc R U
H11B H 0.1392 0.5389 0.6333 0.059 Uiso 1 1 calc R U
H11C H 0.2146 0.6293 0.6023 0.059 Uiso 1 1 calc R U
C12 C 0.666(2) 0.6712(17) 1.007(2) 0.013(5) Uani 1 1 d D U
H12 H 0.7125 0.6917 0.9586 0.016 Uiso 1 1 calc R U
C13 C 0.661(3) 0.762(2) 1.074(2) 0.017(6) Uani 1 1 d D U
H13A H 0.6074 0.8144 1.0301 0.025 Uiso 1 1 calc R U
H13B H 0.6214 0.7434 1.1267 0.025 Uiso 1 1 calc R U
H13C H 0.7495 0.7872 1.1081 0.025 Uiso 1 1 calc R U
C14 C 0.749(3) 0.592(2) 1.079(3) 0.026(7) Uani 1 1 d D U
H14A H 0.7543 0.5328 1.0386 0.039 Uiso 1 1 calc R U
H14B H 0.8379 0.6175 1.1130 0.039 Uiso 1 1 calc R U
H14C H 0.7098 0.5738 1.1316 0.039 Uiso 1 1 calc R U
C15 C 0.8337(18) 0.7300(13) 0.6314(14) 0.011(4) Uani 1 1 d G U
C16 C 0.9187(19) 0.8093(13) 0.6667(12) 0.014(4) Uani 1 1 d DG U
C17 C 0.9933(17) 0.8439(12) 0.6082(15) 0.015(5) Uani 1 1 d G U
H17 H 1.0514 0.8981 0.6323 0.019 Uiso 1 1 calc R U
C18 C 0.9830(18) 0.7992(14) 0.5144(15) 0.017(5) Uani 1 1 d G U
H18 H 1.0340 0.8228 0.4744 0.020 Uiso 1 1 calc R U
C19 C 0.8980(19) 0.7199(13) 0.4791(12) 0.015(4) Uani 1 1 d G U
H19 H 0.8910 0.6893 0.4150 0.018 Uiso 1 1 calc R U
C20 C 0.8234(17) 0.6853(12) 0.5376(15) 0.012(4) Uani 1 1 d DG U
C21 C 0.740(2) 0.5928(17) 0.497(2) 0.017(5) Uani 1 1 d D U
H21 H 0.6818 0.5813 0.5401 0.020 Uiso 1 1 calc R U
C22 C 0.836(3) 0.505(2) 0.513(3) 0.017(6) Uani 1 1 d D U
H22A H 0.7873 0.4440 0.4881 0.025 Uiso 1 1 calc R U
H22B H 0.8964 0.5174 0.4738 0.025 Uiso 1 1 calc R U
H22C H 0.8866 0.4986 0.5865 0.025 Uiso 1 1 calc R U
C23 C 0.654(3) 0.604(3) 0.383(2) 0.025(7) Uani 1 1 d D U
H23A H 0.6019 0.5434 0.3601 0.038 Uiso 1 1 calc R U
H23B H 0.5946 0.6605 0.3756 0.038 Uiso 1 1 calc R U
H23C H 0.7097 0.6145 0.3402 0.038 Uiso 1 1 calc R U
C24 C 0.952(2) 0.8532(19) 0.777(2) 0.018(5) Uani 1 1 d D U
H24 H 0.8976 0.8184 0.8133 0.021 Uiso 1 1 calc R U
C25 C 1.098(2) 0.833(3) 0.838(3) 0.022(7) Uani 1 1 d D U
H25A H 1.1192 0.8608 0.9082 0.033 Uiso 1 1 calc R U
H25B H 1.1139 0.7617 0.8428 0.033 Uiso 1 1 calc R U
H25C H 1.1530 0.8647 0.8028 0.033 Uiso 1 1 calc R U
C26 C 0.925(4) 0.967(2) 0.779(3) 0.031(8) Uani 1 1 d D U
H26A H 0.8330 0.9798 0.7401 0.047 Uiso 1 1 calc R U
H26B H 0.9451 0.9891 0.8502 0.047 Uiso 1 1 calc R U
H26C H 0.9808 1.0023 0.7463 0.047 Uiso 1 1 calc R U
N1 N 0.576(2) 0.6379(19) 0.779(2) 0.012(3) Uani 1 1 d . U
N2 N 0.746(2) 0.7027(18) 0.690(2) 0.013(3) Uani 1 1 d . U

loop_
_atom_site_aniso_label
_atom_site_aniso_U_11
_atom_site_aniso_U_22
_atom_site_aniso_U_33
_atom_site_aniso_U_23
_atom_site_aniso_U_13
_atom_site_aniso_U_12
Nb1 0.0134(13) 0.0108(13) 0.0150(18) -0.0015(13) 0.0050(12) -0.0010(12)
Br1 0.069(3) 0.064(3) 0.053(4) -0.013(3) 0.039(3) -0.023(3)
Br2 0.033(2) 0.0250(19) 0.024(3) -0.0038(17) 0.0059(18) -0.0032(15)
Br3 0.052(3) 0.041(3) 0.070(4) 0.006(3) 0.011(3) 0.006(2)
Br4 0.032(2) 0.028(2) 0.037(3) -0.0028(19) 0.012(2) -0.0053(17)
Br5 0.0132(16) 0.0170(17) 0.038(3) -0.0052(16) 0.0030(15) 0.0042(13)
Br6 0.046(3) 0.042(3) 0.059(4) -0.003(2) 0.018(3) -0.002(2)
Nb2 0.0088(12) 0.0086(12) 0.0128(17) 0.0030(13) 0.0048(11) 0.0047(11)
Br7 0.045(3) 0.051(3) 0.054(4) -0.001(2) 0.014(2) 0.001(2)
Br8 0.073(3) 0.046(3) 0.065(4) -0.001(3) 0.027(3) -0.004(2)
Br9 0.0293(19) 0.0213(18) 0.035(3) 0.0074(17) 0.0136(17) 0.0018(15)
Br10 0.034(2) 0.042(2) 0.067(4) 0.013(2) 0.026(2) 0.0138(19)
C1 0.010(8) 0.004(8) 0.016(10) -0.002(7) 0.008(7) -0.002(7)
C2 0.007(8) 0.004(8) 0.013(10) -0.002(7) 0.005(7) -0.001(7)
C3 0.012(7) 0.018(8) 0.019(8) 0.001(7) 0.012(6) 0.001(7)
C4 0.012(8) 0.020(8) 0.023(8) 0.004(7) 0.010(7) -0.002(7)
C5 0.017(9) 0.021(10) 0.025(9) 0.005(9) 0.010(8) -0.002(8)
C6 0.016(9) 0.025(10) 0.024(10) 0.007(9) 0.013(8) 0.001(8)
C7 0.016(8) 0.025(10) 0.021(9) 0.002(9) 0.013(8) 0.001(8)
C8 0.013(7) 0.016(8) 0.019(8) 0.002(7) 0.013(6) 0.004(7)
C9 0.017(10) 0.024(10) 0.025(10) 0.004(9) 0.004(8) -0.005(9)
C10 0.018(12) 0.027(10) 0.020(15) -0.001(10) 0.001(11) -0.017(10)
C11 0.027(15) 0.041(16) 0.040(16) 0.006(16) -0.005(12) -0.009(13)
C12 0.014(9) 0.013(9) 0.017(10) 0.006(8) 0.010(8) -0.001(8)
C13 0.022(14) 0.022(13) 0.011(15) 0.002(10) 0.011(12) -0.001(10)
C14 0.025(14) 0.024(14) 0.026(18) 0.009(13) 0.004(12) 0.008(12)
C15 0.009(7) 0.010(7) 0.018(8) 0.001(6) 0.009(6) 0.002(6)
C16 0.012(8) 0.010(8) 0.019(8) 0.002(7) 0.004(7) -0.001(6)
C17 0.014(9) 0.013(9) 0.017(9) 0.006(8) 0.001(8) 0.000(8)
C18 0.019(9) 0.014(10) 0.016(10) 0.008(8) 0.004(8) -0.002(8)
C19 0.019(9) 0.013(9) 0.014(9) 0.004(8) 0.007(8) 0.004(7)
C20 0.012(8) 0.009(7) 0.016(8) 0.000(7) 0.006(7) 0.003(7)
C21 0.016(10) 0.014(9) 0.021(11) -0.005(8) 0.007(9) 0.000(7)
C22 0.011(12) 0.011(10) 0.027(15) -0.013(11) 0.005(10) -0.004(9)
C23 0.018(14) 0.020(15) 0.031(15) -0.001(12) -0.001(11) -0.011(11)
C24 0.017(9) 0.014(10) 0.022(10) 0.001(8) 0.005(9) -0.006(8)
C25 0.016(12) 0.025(15) 0.025(15) -0.003(14) 0.007(10) -0.007(11)
C26 0.032(16) 0.025(13) 0.037(19) -0.016(13) 0.010(15) 0.003(12)
N1 0.010(7) 0.014(7) 0.017(8) -0.003(7) 0.011(7) -0.001(6)
N2 0.012(6) 0.011(7) 0.018(8) 0.007(6) 0.008(6) -0.002(6)

loop_
_atom_type_symbol
_atom_type_description
_atom_type_scat_dispersion_real
_atom_type_scat_dispersion_imag
_atom_type_scat_source
C C 0.0033 0.0016 'International Tables Vol C Tables 4.2.6.8 and 6.1.1.4'
H H 0.0000 0.0000 'International Tables Vol C Tables 4.2.6.8 and 6.1.1.4'
N N 0.0061 0.0033 'International Tables Vol C Tables 4.2.6.8 and 6.1.1.4'
Br Br -0.2901 2.4595 'International Tables Vol C Tables 4.2.6.8 and 6.1.1.4'
Nb Nb -2.0727 0.6215 'International Tables Vol C Tables 4.2.6.8 and 6.1.1.4'

loop_
_geom_angle_atom_site_label_1
_geom_angle_atom_site_label_2
_geom_angle_atom_site_label_3
_geom_angle
Br3 Nb1 Br1 92.0(2)
Br3 Nb1 Br6 88.66(19)
Br1 Nb1 Br6 173.4(2)
Br3 Nb1 Br4 90.88(19)
Br1 Nb1 Br4 92.40(19)
Br6 Nb1 Br4 94.16(19)
Br3 Nb1 Br2 91.38(19)
Br1 Nb1 Br2 87.02(18)
Br6 Nb1 Br2 86.40(17)
Br4 Nb1 Br2 177.68(18)
Br3 Nb1 Br5 177.8(2)
Br1 Nb1 Br5 89.87(19)
Br6 Nb1 Br5 89.65(17)
Br4 Nb1 Br5 87.76(16)
Br2 Nb1 Br5 89.99(15)
N2 Nb2 N1 70.5(8)
N2 Nb2 Br10 161.0(6)
N1 Nb2 Br10 90.6(6)
N2 Nb2 Br7 84.8(7)
N1 Nb2 Br7 87.6(7)
Br10 Nb2 Br7 94.3(2)
N2 Nb2 Br8 86.6(7)
N1 Nb2 Br8 84.0(7)
Br10 Nb2 Br8 91.9(2)
Br7 Nb2 Br8 169.6(2)
N2 Nb2 Br9 93.2(6)
N1 Nb2 Br9 163.6(6)
Br10 Nb2 Br9 105.74(17)
Br7 Nb2 Br9 92.73(19)
Br8 Nb2 Br9 93.56(19)
N1 C1 C2 119(3)
N1 C1 H1 120.7
C2 C1 H1 120.7
N2 C2 C1 120(3)
N2 C2 H2 120.1
C1 C2 H2 120.1
C4 C3 C8 120.0
C4 C3 N1 121.0(16)
C8 C3 N1 118.8(16)
C5 C4 C3 120.0
C5 C4 C9 118.4(16)
C3 C4 C9 121.2(16)
C6 C5 C4 120.0
C6 C5 H5 120.0
C4 C5 H5 120.0
C5 C6 C7 120.0
C5 C6 H6 120.0
C7 C6 H6 120.0
C8 C7 C6 120.0
C8 C7 H7 120.0
C6 C7 H7 120.0
C7 C8 C3 120.0
C7 C8 C12 114.5(16)
C3 C8 C12 124.6(16)
C11 C9 C4 112(3)
C11 C9 C10 110(3)
C4 C9 C10 109(2)
C11 C9 H9 108.5
C4 C9 H9 108.5
C10 C9 H9 108.5
C9 C10 H10A 109.5
C9 C10 H10B 109.5
H10A C10 H10B 109.5
C9 C10 H10C 109.5
H10A C10 H10C 109.5
H10B C10 H10C 109.5
C9 C11 H11A 109.5
C9 C11 H11B 109.5
H11A C11 H11B 109.5
C9 C11 H11C 109.5
H11A C11 H11C 109.5
H11B C11 H11C 109.5
C14 C12 C13 108(3)
C14 C12 C8 114(2)
C13 C12 C8 113(2)
C14 C12 H12 107.4
C13 C12 H12 107.4
C8 C12 H12 107.4
C12 C13 H13A 109.5
C12 C13 H13B 109.5
H13A C13 H13B 109.5
C12 C13 H13C 109.5
H13A C13 H13C 109.5
H13B C13 H13C 109.5
C12 C14 H14A 109.5
C12 C14 H14B 109.5
H14A C14 H14B 109.5
C12 C14 H14C 109.5
H14A C14 H14C 109.5
H14B C14 H14C 109.5
C16 C15 C20 120.0
C16 C15 N2 118.2(16)
C20 C15 N2 121.4(16)
C15 C16 C17 120.0
C15 C16 C24 123.3(16)
C17 C16 C24 116.1(16)
C16 C17 C18 120.0
C16 C17 H17 120.0
C18 C17 H17 120.0
C19 C18 C17 120.0
C19 C18 H18 120.0
C17 C18 H18 120.0
C18 C19 C20 120.0
C18 C19 H19 120.0
C20 C19 H19 120.0
C19 C20 C15 120.0
C19 C20 C21 116.8(16)
C15 C20 C21 123.1(16)
C20 C21 C22 106(2)
C20 C21 C23 112(2)
C22 C21 C23 112(3)
C20 C21 H21 108.9
C22 C21 H21 108.9
C23 C21 H21 108.9
C21 C22 H22A 109.5
C21 C22 H22B 109.5
H22A C22 H22B 109.5
C21 C22 H22C 109.5
H22A C22 H22C 109.5
H22B C22 H22C 109.5
C21 C23 H23A 109.5
C21 C23 H23B 109.5
H23A C23 H23B 109.5
C21 C23 H23C 109.5
H23A C23 H23C 109.5
H23B C23 H23C 109.5
C25 C24 C16 109(2)
C25 C24 C26 109(3)
C16 C24 C26 113(2)
C25 C24 H24 108.3
C16 C24 H24 108.3
C26 C24 H24 108.3
C24 C25 H25A 109.5
C24 C25 H25B 109.5
H25A C25 H25B 109.5
C24 C25 H25C 109.5
H25A C25 H25C 109.5
H25B C25 H25C 109.5
C24 C26 H26A 109.5
C24 C26 H26B 109.5
H26A C26 H26B 109.5
C24 C26 H26C 109.5
H26A C26 H26C 109.5
H26B C26 H26C 109.5
C1 N1 C3 118(3)
C1 N1 Nb2 114.9(19)
C3 N1 Nb2 126.2(17)
C2 N2 C15 118(2)
C2 N2 Nb2 116(2)
C15 N2 Nb2 126.0(17)

loop_
_geom_bond_atom_site_label_1
_geom_bond_atom_site_label_2
_geom_bond_distance
Nb1 Br3 2.423(6)
Nb1 Br1 2.428(6)
Nb1 Br6 2.452(6)
Nb1 Br4 2.457(5)
Nb1 Br2 2.542(5)
Nb1 Br5 2.551(4)
Nb2 N2 2.31(2)
Nb2 N1 2.31(3)
Nb2 Br10 2.367(5)
Nb2 Br7 2.384(6)
Nb2 Br8 2.384(7)
Nb2 Br9 2.388(4)
C1 N1 1.28(4)
C1 C2 1.43(4)
C1 H1 0.9500
C2 N2 1.25(4)
C2 H2 0.9500
C3 C4 1.3900
C3 C8 1.3900
C3 N1 1.44(3)
C4 C5 1.3900
C4 C9 1.54(2)
C5 C6 1.3900
C5 H5 0.9500
C6 C7 1.3900
C6 H6 0.9500
C7 C8 1.3900
C7 H7 0.9500
C8 C12 1.55(2)
C9 C11 1.54(2)
C9 C10 1.56(2)
C9 H9 1.0000
C10 H10A 0.9800
C10 H10B 0.9800
C10 H10C 0.9800
C11 H11A 0.9800
C11 H11B 0.9800
C11 H11C 0.9800
C12 C14 1.54(2)
C12 C13 1.55(2)
C12 H12 1.0000
C13 H13A 0.9800
C13 H13B 0.9800
C13 H13C 0.9800
C14 H14A 0.9800
C14 H14B 0.9800
C14 H14C 0.9800
C15 C16 1.3900
C15 C20 1.3900
C15 N2 1.48(3)
C16 C17 1.3900
C16 C24 1.56(2)
C17 C18 1.3900
C17 H17 0.9500
C18 C19 1.3900
C18 H18 0.9500
C19 C20 1.3900
C19 H19 0.9500
C20 C21 1.53(2)
C21 C22 1.55(2)
C21 C23 1.55(2)
C21 H21 1.0000
C22 H22A 0.9800
C22 H22B 0.9800
C22 H22C 0.9800
C23 H23A 0.9800
C23 H23B 0.9800
C23 H23C 0.9800
C24 C25 1.54(2)
C24 C26 1.56(2)
C24 H24 1.0000
C25 H25A 0.9800
C25 H25B 0.9800
C25 H25C 0.9800
C26 H26A 0.9800
C26 H26B 0.9800
C26 H26C 0.9800

loop_
_geom_torsion_atom_site_label_1
_geom_torsion_atom_site_label_2
_geom_torsion_atom_site_label_3
_geom_torsion_atom_site_label_4
_geom_torsion
N1 C1 C2 N2 8(5)
C8 C3 C4 C5 0.0
N1 C3 C4 C5 -175(2)
C8 C3 C4 C9 -173(2)
N1 C3 C4 C9 13(2)
C3 C4 C5 C6 0.0
C9 C4 C5 C6 173(2)
C4 C5 C6 C7 0.0
C5 C6 C7 C8 0.0
C6 C7 C8 C3 0.0
C6 C7 C8 C12 -169.5(19)
C4 C3 C8 C7 0.0
N1 C3 C8 C7 175(2)
C4 C3 C8 C12 168(2)
N1 C3 C8 C12 -17(2)
C5 C4 C9 C11 63(3)
C3 C4 C9 C11 -125(3)
C5 C4 C9 C10 -59(3)
C3 C4 C9 C10 113(2)
C7 C8 C12 C14 68(3)
C3 C8 C12 C14 -101(3)
C7 C8 C12 C13 -55(3)
C3 C8 C12 C13 136(2)
C20 C15 C16 C17 0.0
N2 C15 C16 C17 -173(2)
C20 C15 C16 C24 -170(2)
N2 C15 C16 C24 16(2)
C15 C16 C17 C18 0.0
C24 C16 C17 C18 171.0(19)
C16 C17 C18 C19 0.0
C17 C18 C19 C20 0.0
C18 C19 C20 C15 0.0
C18 C19 C20 C21 -175.6(19)
C16 C15 C20 C19 0.0
N2 C15 C20 C19 173(2)
C16 C15 C20 C21 175(2)
N2 C15 C20 C21 -11(2)
C19 C20 C21 C22 71(3)
C15 C20 C21 C22 -105(2)
C19 C20 C21 C23 -52(3)
C15 C20 C21 C23 133(2)
C15 C16 C24 C25 113(2)
C17 C16 C24 C25 -57(3)
C15 C16 C24 C26 -125(2)
C17 C16 C24 C26 65(3)
C2 C1 N1 C3 -177(2)
C2 C1 N1 Nb2 -7(4)
C4 C3 N1 C1 -110(3)
C8 C3 N1 C1 75(3)
C4 C3 N1 Nb2 82(2)
C8 C3 N1 Nb2 -93(2)
C1 C2 N2 C15 -177(3)
C1 C2 N2 Nb2 -5(4)
C16 C15 N2 C2 -108(3)
C20 C15 N2 C2 78(3)
C16 C15 N2 Nb2 80(2)
C20 C15 N2 Nb2 -93(2)
